data_7049787
loop_
_publ_author_name
'Bawari, Deependra'
'Negi, Chandrakala'
'Porwal, Vishal Kumar'
'Ravi, Satyam'
'Shamasundar, K. R.'
'Singh, Sanjay'

_publ_section_title
;
 Aluminum containing molecular bowls and pyridinophanes: use of pyridine
 modules to access different molecular topologies.
;
_journal_issue 21
_journal_name_full 'Dalton transactions (Cambridge, England : 2003)'
_journal_page_first 7442
_journal_page_last 7450
_journal_paper_doi 10.1039/c8dt05105d
_journal_volume 48
_journal_year 2019
_chemical_formula_moiety 'C27 H57 Al3 N6 Si4'
_chemical_formula_sum 'C27 H57 Al3 N6 Si4'
_chemical_formula_weight 659.08
_space_group_crystal_system orthorhombic
_space_group_IT_number 60
_space_group_name_Hall '-P 2n 2ab'
_space_group_name_H-M_alt 'P b c n'
_symmetry_space_group_name_Hall '-P 2n 2ab'
_symmetry_space_group_name_H-M 'P b c n'
_atom_sites_solution_hydrogens geom
_atom_sites_solution_primary dual
_audit_creation_date 2016-12-06
_audit_creation_method
;
Olex2 1.2
(compiled 2016.11.07 svn.r3352 for OlexSys, GUI svn.r5261)
;
_audit_update_record
;
2018-03-13 deposited with the CCDC.    2019-04-23 downloaded from the CCDC.
;
_cell_angle_alpha 90
_cell_angle_beta 90
_cell_angle_gamma 90
_cell_formula_units_Z 4
_cell_length_a 18.013(7)
_cell_length_b 14.239(6)
_cell_length_c 15.420(6)
_cell_measurement_reflns_used 8042
_cell_measurement_temperature 298
_cell_measurement_theta_max 27.5
_cell_measurement_theta_min 3.0
_cell_volume 3955(3)
_computing_cell_refinement
;
CrystalClear-SM Expert 2.0 r15 (Rigaku, 2011)
;
_computing_data_collection
;
CrystalClear-SM Expert 2.0 r15 (Rigaku, 2011)
;
_computing_data_reduction
;
CrystalClear-SM Expert 2.0 r15 (Rigaku, 2011)
;
_computing_molecular_graphics 'Olex2 (Dolomanov et al., 2009)'
_computing_publication_material 'Olex2 (Dolomanov et al., 2009)'
_computing_structure_refinement 'ShelXL (Sheldrick, 2015)'
_computing_structure_solution 'ShelXT (Sheldrick, 2015)'
_diffrn_ambient_temperature 298
_diffrn_detector CCD
_diffrn_detector_area_resol_mean 13.6612
_diffrn_measured_fraction_theta_full 0.989
_diffrn_measured_fraction_theta_max 0.989
_diffrn_measurement_details
;
scan:
    Number of images: 380
               Slice: -70.0000 - 120.0000
         Image width: 0.5000
            Exp time: 5.0000
       Rotation axis: Omega
               Omega: 0.0000
                 Chi: 54.0000
                 Phi: 0.0000
                 XTD: 49.8600
              2theta: 29.8900
scan:
    Number of images: 380
               Slice: -70.0000 - 120.0000
         Image width: 0.5000
            Exp time: 5.0000
       Rotation axis: Omega
               Omega: 0.0000
                 Chi: 54.0000
                 Phi: 240.0000
                 XTD: 49.8600
              2theta: 29.8900
scan:
    Number of images: 380
               Slice: -70.0000 - 120.0000
         Image width: 0.5000
            Exp time: 5.0000
       Rotation axis: Omega
               Omega: 0.0000
                 Chi: 54.0000
                 Phi: 120.0000
                 XTD: 49.8600
              2theta: 29.8900
;
_diffrn_measurement_device
;
XtaLABmini: Fixed Chi 2 circle
;
_diffrn_measurement_device_type 'Rigaku Mercury375R (2x2 bin mode)'
_diffrn_measurement_method 'profile data from \w-scans'
_diffrn_measurement_specimen_support Fiber
_diffrn_orient_matrix_type d*Trek
_diffrn_orient_matrix_UB_11 0.011955
_diffrn_orient_matrix_UB_12 -0.031540
_diffrn_orient_matrix_UB_13 0.061600
_diffrn_orient_matrix_UB_21 0.038869
_diffrn_orient_matrix_UB_22 0.048880
_diffrn_orient_matrix_UB_23 0.017484
_diffrn_orient_matrix_UB_31 -0.043422
_diffrn_orient_matrix_UB_32 0.026636
_diffrn_orient_matrix_UB_33 0.022065
_diffrn_radiation_monochromator 'Graphite Monochromator'
_diffrn_radiation_type MoK\a
_diffrn_radiation_wavelength 0.71073
_diffrn_reflns_av_R_equivalents 0.0986
_diffrn_reflns_av_unetI/netI 0.0774
_diffrn_reflns_Laue_measured_fraction_full 0.989
_diffrn_reflns_Laue_measured_fraction_max 0.989
_diffrn_reflns_limit_h_max 21
_diffrn_reflns_limit_h_min -19
_diffrn_reflns_limit_k_max 16
_diffrn_reflns_limit_k_min -16
_diffrn_reflns_limit_l_max 18
_diffrn_reflns_limit_l_min -13
_diffrn_reflns_number 11008
_diffrn_reflns_point_group_measured_fraction_full 0.989
_diffrn_reflns_point_group_measured_fraction_max 0.989
_diffrn_reflns_theta_full 25.027
_diffrn_reflns_theta_max 25.027
_diffrn_reflns_theta_min 3.152
_diffrn_source 'Sealed Tube'
_diffrn_source_current 12.0
_diffrn_source_power 0.6
_diffrn_source_voltage 50.0
_diffrn_standards_number 0
_exptl_absorpt_coefficient_mu 0.242
_exptl_absorpt_correction_T_max 1.000
_exptl_absorpt_correction_T_min 0.711
_exptl_absorpt_correction_type multi-scan
_exptl_absorpt_process_details 'Blessing 1995'
_exptl_crystal_colour 'clear light colourless'
_exptl_crystal_colour_lustre clear
_exptl_crystal_colour_modifier light
_exptl_crystal_colour_primary colourless
_exptl_crystal_density_diffrn 1.107
_exptl_crystal_density_method "'not measured'"
_exptl_crystal_description block
_exptl_crystal_F_000 1424
_exptl_crystal_size_max 0.2
_exptl_crystal_size_mid 0.2
_exptl_crystal_size_min 0.2
_refine_diff_density_max 0.357
_refine_diff_density_min -0.333
_refine_diff_density_rms 0.060
_refine_ls_extinction_method none
_refine_ls_goodness_of_fit_ref 1.069
_refine_ls_hydrogen_treatment constr
_refine_ls_matrix_type full
_refine_ls_number_parameters 191
_refine_ls_number_reflns 3455
_refine_ls_number_restraints 0
_refine_ls_restrained_S_all 1.069
_refine_ls_R_factor_all 0.0910
_refine_ls_R_factor_gt 0.0669
_refine_ls_shift/su_max 0.000
_refine_ls_shift/su_mean 0.000
_refine_ls_structure_factor_coef Fsqd
_refine_ls_weighting_details 'w=1/[\s^2^(Fo^2^)+(0.0994P)^2^+2.1880P] where P=(Fo^2^+2Fc^2^)/3'
_refine_ls_weighting_scheme calc
_refine_ls_wR_factor_gt 0.1791
_refine_ls_wR_factor_ref 0.2081
_reflns_Friedel_coverage 0.000
_reflns_number_gt 2471
_reflns_number_total 3455
_reflns_threshold_expression 'I > 2\s(I)'
_cod_data_source_file c8dt05105d2.cif
_cod_data_source_block compound5
_cod_depositor_comments 'Adding full bibliography for 7049785--7049788.cif.'
_cod_database_code 7049787
_shelx_space_group_comment
;
The symmetry employed for this shelxl refinement is uniquely defined
by the following loop, which should always be used as a source of
symmetry information in preference to the above space-group names.
They are only intended as comments.
;
_shelx_estimated_absorpt_t_max 0.953
_shelx_estimated_absorpt_t_min 0.953
_olex2_refinement_description
;
1. Fixed Uiso
 At 1.2 times of:
  All C(H) groups
 At 1.5 times of:
  All C(H,H,H) groups
2. Others
 Fixed Sof: H3A(0.5) H3B(0.5) H3C(0.5)
3.a Aromatic/amide H refined with riding coordinates:
 C8(H8), C9(H9), C10(H10)
3.b Idealised Me refined as rotating group:
 C1(H1A,H1B,H1C), C2(H2A,H2B,H2C), C3(H3A,H3B,H3C), C4(H4A,H4B,H4C), C5(H5A,
 H5B,H5C), C6(H6A,H6B,H6C), C12(H12A,H12B,H12C), C13(H13A,H13B,H13C), C14(H14A,
 H14B,H14C)
;
_shelx_shelxl_version_number 2014/7
_olex2_submission_special_instructions 'No special instructions were received'

loop_
_space_group_symop_operation_xyz
'x, y, z'
'-x+1/2, -y+1/2, z+1/2'
'-x, y, -z+1/2'
'x+1/2, -y+1/2, -z'
'-x, -y, -z'
'x-1/2, y-1/2, -z-1/2'
'x, -y, z-1/2'
'-x-1/2, y-1/2, z'

loop_
_atom_site_label
_atom_site_type_symbol
_atom_site_fract_x
_atom_site_fract_y
_atom_site_fract_z
_atom_site_U_iso_or_equiv
_atom_site_adp_type
_atom_site_occupancy
_atom_site_site_symmetry_order
_atom_site_calc_flag
_atom_site_refinement_flags_posn
_atom_site_refinement_flags_adp
_atom_site_refinement_flags_occupancy
_atom_site_disorder_assembly
_atom_site_disorder_group
Si1 Si 0.46116(7) 0.74873(9) 0.56888(8) 0.0729(4) Uani 1 1 d . . . . .
Si2 Si 0.68482(6) 0.64014(8) 0.21977(9) 0.0679(4) Uani 1 1 d . . . . .
Al1 Al 0.38621(6) 0.81400(8) 0.38551(8) 0.0550(4) Uani 1 1 d . . . . .
Al2 Al 0.5000 0.68836(9) 0.2500 0.0496(4) Uani 1 2 d S T P . .
N1 N 0.46593(16) 0.7708(2) 0.4563(2) 0.0564(8) Uani 1 1 d . . . . .
N2 N 0.54751(15) 0.76134(19) 0.3389(2) 0.0492(7) Uani 1 1 d . . . . .
N3 N 0.61430(15) 0.7301(2) 0.21758(19) 0.0497(7) Uani 1 1 d . . . . .
C1 C 0.2929(2) 0.8183(4) 0.4518(4) 0.0874(15) Uani 1 1 d . . . . .
H1A H 0.2558 0.8507 0.4187 0.131 Uiso 1 1 calc GR . . . .
H1B H 0.3010 0.8507 0.5055 0.131 Uiso 1 1 calc GR . . . .
H1C H 0.2763 0.7554 0.4635 0.131 Uiso 1 1 calc GR . . . .
C2 C 0.4118(3) 0.9406(3) 0.3437(3) 0.0803(13) Uani 1 1 d . . . . .
H2A H 0.4484 0.9359 0.2986 0.120 Uiso 1 1 calc GR . . . .
H2B H 0.4313 0.9771 0.3908 0.120 Uiso 1 1 calc GR . . . .
H2C H 0.3681 0.9706 0.3211 0.120 Uiso 1 1 calc GR . . . .
C3 C 0.5000 0.5513(4) 0.2500 0.0793(19) Uani 1 2 d S T P . .
H3A H 0.5423 0.5288 0.2183 0.119 Uiso 0.5 1 calc GR . . A -1
H3B H 0.4553 0.5288 0.2231 0.119 Uiso 0.5 1 calc GR . . A -1
H3C H 0.5024 0.5288 0.3086 0.119 Uiso 0.5 1 calc GR . . A -1
C4 C 0.3850(3) 0.6651(4) 0.5924(3) 0.0903(15) Uani 1 1 d . . . . .
H4A H 0.3385 0.6926 0.5759 0.136 Uiso 1 1 calc GR . . . .
H4B H 0.3844 0.6512 0.6533 0.136 Uiso 1 1 calc GR . . . .
H4C H 0.3928 0.6082 0.5602 0.136 Uiso 1 1 calc GR . . . .
C5 C 0.4451(4) 0.8574(4) 0.6326(4) 0.115(2) Uani 1 1 d . . . . .
H5A H 0.4813 0.9038 0.6167 0.172 Uiso 1 1 calc GR . . . .
H5B H 0.4495 0.8437 0.6933 0.172 Uiso 1 1 calc GR . . . .
H5C H 0.3963 0.8810 0.6207 0.172 Uiso 1 1 calc GR . . . .
C6 C 0.5474(3) 0.6895(5) 0.6057(4) 0.127(3) Uani 1 1 d . . . . .
H6A H 0.5589 0.6387 0.5671 0.190 Uiso 1 1 calc GR . . . .
H6B H 0.5403 0.6655 0.6633 0.190 Uiso 1 1 calc GR . . . .
H6C H 0.5876 0.7338 0.6058 0.190 Uiso 1 1 calc GR . . . .
C7 C 0.53359(19) 0.7931(3) 0.4209(2) 0.0531(9) Uani 1 1 d . . . . .
C8 C 0.5878(2) 0.8482(3) 0.4609(3) 0.0680(11) Uani 1 1 d . . . . .
H8 H 0.5798 0.8714 0.5165 0.082 Uiso 1 1 calc R . . . .
C9 C 0.6523(2) 0.8681(3) 0.4190(3) 0.0698(11) Uani 1 1 d . . . . .
H9 H 0.6875 0.9058 0.4459 0.084 Uiso 1 1 calc R . . . .
C10 C 0.6664(2) 0.8328(3) 0.3362(3) 0.0636(10) Uani 1 1 d . . . . .
H10 H 0.7108 0.8457 0.3078 0.076 Uiso 1 1 calc R . . . .
C11 C 0.61265(19) 0.7785(3) 0.2980(2) 0.0512(9) Uani 1 1 d . . . . .
C12 C 0.6819(3) 0.5781(4) 0.3270(4) 0.0949(16) Uani 1 1 d . . . . .
H12A H 0.7008 0.6189 0.3714 0.142 Uiso 1 1 calc GR . . . .
H12B H 0.7118 0.5224 0.3242 0.142 Uiso 1 1 calc GR . . . .
H12C H 0.6315 0.5613 0.3404 0.142 Uiso 1 1 calc GR . . . .
C13 C 0.7811(2) 0.6883(4) 0.2107(4) 0.0983(18) Uani 1 1 d . . . . .
H13A H 0.7845 0.7274 0.1602 0.147 Uiso 1 1 calc GR . . . .
H13B H 0.8158 0.6375 0.2060 0.147 Uiso 1 1 calc GR . . . .
H13C H 0.7923 0.7249 0.2614 0.147 Uiso 1 1 calc GR . . . .
C14 C 0.6686(3) 0.5605(4) 0.1265(4) 0.0961(16) Uani 1 1 d . . . . .
H14A H 0.6162 0.5551 0.1160 0.144 Uiso 1 1 calc GR . . . .
H14B H 0.6888 0.4996 0.1392 0.144 Uiso 1 1 calc GR . . . .
H14C H 0.6925 0.5856 0.0758 0.144 Uiso 1 1 calc GR . . . .

loop_
_atom_site_aniso_label
_atom_site_aniso_U_11
_atom_site_aniso_U_22
_atom_site_aniso_U_33
_atom_site_aniso_U_23
_atom_site_aniso_U_13
_atom_site_aniso_U_12
Si1 0.0711(8) 0.0883(9) 0.0594(7) 0.0127(6) -0.0010(5) -0.0183(7)
Si2 0.0487(7) 0.0625(7) 0.0925(9) 0.0006(6) -0.0032(6) 0.0130(5)
Al1 0.0514(7) 0.0527(6) 0.0608(7) 0.0006(5) 0.0052(5) 0.0014(5)
Al2 0.0461(9) 0.0404(7) 0.0623(9) 0.000 -0.0043(7) 0.000
N1 0.0491(18) 0.0635(18) 0.0566(18) 0.0043(15) 0.0014(13) -0.0079(15)
N2 0.0400(16) 0.0514(16) 0.0562(17) 0.0006(13) 0.0001(13) -0.0024(13)
N3 0.0397(16) 0.0491(15) 0.0603(18) -0.0009(13) -0.0016(13) 0.0030(13)
C1 0.061(3) 0.109(4) 0.092(3) -0.006(3) 0.013(2) 0.011(3)
C2 0.100(4) 0.053(2) 0.088(3) 0.000(2) -0.003(3) -0.004(2)
C3 0.061(4) 0.054(3) 0.122(6) 0.000 0.004(3) 0.000
C4 0.094(4) 0.098(3) 0.079(3) 0.026(3) 0.004(3) -0.032(3)
C5 0.139(5) 0.122(4) 0.083(4) -0.024(3) 0.028(3) -0.049(4)
C6 0.095(4) 0.179(7) 0.107(5) 0.066(5) -0.014(3) -0.005(4)
C7 0.048(2) 0.055(2) 0.057(2) 0.0073(16) -0.0013(16) -0.0025(17)
C8 0.061(3) 0.079(3) 0.063(2) -0.013(2) -0.0014(19) -0.014(2)
C9 0.056(2) 0.076(3) 0.077(3) -0.012(2) -0.010(2) -0.021(2)
C10 0.049(2) 0.071(2) 0.071(3) -0.004(2) 0.0018(18) -0.0165(19)
C11 0.043(2) 0.0529(19) 0.058(2) 0.0009(16) -0.0032(16) 0.0012(16)
C12 0.075(3) 0.089(3) 0.121(4) 0.028(3) -0.018(3) 0.018(3)
C13 0.044(2) 0.109(4) 0.142(5) 0.005(3) 0.005(3) 0.014(3)
C14 0.090(4) 0.078(3) 0.120(4) -0.020(3) 0.009(3) 0.023(3)

loop_
_atom_type_symbol
_atom_type_description
_atom_type_scat_dispersion_real
_atom_type_scat_dispersion_imag
_atom_type_scat_source
C C 0.0033 0.0016 'International Tables Vol C Tables 4.2.6.8 and 6.1.1.4'
H H 0.0000 0.0000 'International Tables Vol C Tables 4.2.6.8 and 6.1.1.4'
Al Al 0.0645 0.0514 'International Tables Vol C Tables 4.2.6.8 and 6.1.1.4'
N N 0.0061 0.0033 'International Tables Vol C Tables 4.2.6.8 and 6.1.1.4'
Si Si 0.0817 0.0704 'International Tables Vol C Tables 4.2.6.8 and 6.1.1.4'

loop_
_geom_angle_atom_site_label_1
_geom_angle_atom_site_label_2
_geom_angle_atom_site_label_3
_geom_angle
_geom_angle_site_symmetry_1
_geom_angle_site_symmetry_3
N1 Si1 C4 110.1(2) . .
N1 Si1 C5 112.3(2) . .
N1 Si1 C6 109.9(2) . .
C4 Si1 C5 108.5(3) . .
C4 Si1 C6 105.5(3) . .
C5 Si1 C6 110.3(3) . .
N3 Si2 C12 109.3(2) . .
N3 Si2 C13 113.0(2) . .
N3 Si2 C14 108.0(2) . .
C13 Si2 C12 105.3(3) . .
C14 Si2 C12 113.1(3) . .
C14 Si2 C13 108.2(3) . .
N1 Al1 N3 105.52(14) . 3_655
N1 Al1 C1 110.9(2) . .
N1 Al1 C2 107.85(19) . .
C1 Al1 N3 115.43(19) . 3_655
C1 Al1 C2 110.0(2) . .
C2 Al1 N3 106.81(18) . 3_655
N2 Al2 N2 114.51(18) 3_655 .
N2 Al2 N3 66.38(12) . .
N2 Al2 N3 66.38(12) 3_655 3_655
N2 Al2 N3 96.25(12) . 3_655
N2 Al2 N3 96.24(12) 3_655 .
N2 Al2 C3 122.74(9) 3_655 .
N2 Al2 C3 122.74(9) . .
N2 Al2 C11 107.07(13) 3_655 .
N2 Al2 C11 107.07(13) . 3_655
N2 Al2 C11 32.20(12) . .
N2 Al2 C11 32.20(12) 3_655 3_655
N3 Al2 N3 148.69(16) . 3_655
N3 Al2 C11 123.44(12) 3_655 .
N3 Al2 C11 34.24(11) 3_655 3_655
N3 Al2 C11 123.43(12) . 3_655
N3 Al2 C11 34.24(11) . .
C3 Al2 N3 105.65(8) . 3_655
C3 Al2 N3 105.65(8) . .
C3 Al2 C11 120.73(9) . 3_655
C3 Al2 C11 120.72(9) . .
C11 Al2 C11 118.55(17) 3_655 .
Si1 N1 Al1 125.72(18) . .
C7 N1 Si1 118.4(2) . .
C7 N1 Al1 111.5(2) . .
C7 N2 Al2 139.2(2) . .
C11 N2 Al2 98.7(2) . .
C11 N2 C7 122.0(3) . .
Si2 N3 Al1 116.41(16) . 3_655
Si2 N3 Al2 117.59(15) . .
Al1 N3 Al2 109.84(13) 3_655 .
C11 N3 Si2 110.1(2) . .
C11 N3 Al1 113.9(2) . 3_655
C11 N3 Al2 85.02(19) . .
Al1 C1 H1A 109.5 . .
Al1 C1 H1B 109.5 . .
Al1 C1 H1C 109.5 . .
H1A C1 H1B 109.5 . .
H1A C1 H1C 109.5 . .
H1B C1 H1C 109.5 . .
Al1 C2 H2A 109.5 . .
Al1 C2 H2B 109.5 . .
Al1 C2 H2C 109.5 . .
H2A C2 H2B 109.5 . .
H2A C2 H2C 109.5 . .
H2B C2 H2C 109.5 . .
Al2 C3 H3A 109.5 . .
Al2 C3 H3B 109.5 . .
Al2 C3 H3C 109.5 . .
H3A C3 H3B 109.5 . .
H3A C3 H3C 109.5 . .
H3B C3 H3C 109.5 . .
Si1 C4 H4A 109.5 . .
Si1 C4 H4B 109.5 . .
Si1 C4 H4C 109.5 . .
H4A C4 H4B 109.5 . .
H4A C4 H4C 109.5 . .
H4B C4 H4C 109.5 . .
Si1 C5 H5A 109.5 . .
Si1 C5 H5B 109.5 . .
Si1 C5 H5C 109.5 . .
H5A C5 H5B 109.5 . .
H5A C5 H5C 109.5 . .
H5B C5 H5C 109.5 . .
Si1 C6 H6A 109.5 . .
Si1 C6 H6B 109.5 . .
Si1 C6 H6C 109.5 . .
H6A C6 H6B 109.5 . .
H6A C6 H6C 109.5 . .
H6B C6 H6C 109.5 . .
N1 C7 C8 125.1(4) . .
N2 C7 N1 117.1(3) . .
N2 C7 C8 117.8(3) . .
C7 C8 H8 119.9 . .
C9 C8 C7 120.3(4) . .
C9 C8 H8 119.9 . .
C8 C9 H9 119.4 . .
C8 C9 C10 121.1(4) . .
C10 C9 H9 119.4 . .
C9 C10 H10 121.1 . .
C11 C10 C9 117.8(4) . .
C11 C10 H10 121.1 . .
N2 C11 Al2 49.10(17) . .
N2 C11 N3 109.7(3) . .
N2 C11 C10 120.9(3) . .
N3 C11 Al2 60.74(16) . .
C10 C11 Al2 169.8(3) . .
C10 C11 N3 129.4(3) . .
Si2 C12 H12A 109.5 . .
Si2 C12 H12B 109.5 . .
Si2 C12 H12C 109.5 . .
H12A C12 H12B 109.5 . .
H12A C12 H12C 109.5 . .
H12B C12 H12C 109.5 . .
Si2 C13 H13A 109.5 . .
Si2 C13 H13B 109.5 . .
Si2 C13 H13C 109.5 . .
H13A C13 H13B 109.5 . .
H13A C13 H13C 109.5 . .
H13B C13 H13C 109.5 . .
Si2 C14 H14A 109.5 . .
Si2 C14 H14B 109.5 . .
Si2 C14 H14C 109.5 . .
H14A C14 H14B 109.5 . .
H14A C14 H14C 109.5 . .
H14B C14 H14C 109.5 . .

loop_
_geom_bond_atom_site_label_1
_geom_bond_atom_site_label_2
_geom_bond_distance
_geom_bond_site_symmetry_2
Si1 N1 1.766(3) .
Si1 C4 1.852(5) .
Si1 C5 1.856(6) .
Si1 C6 1.857(6) .
Si2 N3 1.804(3) .
Si2 C12 1.875(5) .
Si2 C13 1.870(5) .
Si2 C14 1.855(5) .
Al1 N1 1.906(3) .
Al1 N3 1.989(3) 3_655
Al1 C1 1.969(5) .
Al1 C2 1.970(4) .
Al2 N2 1.921(3) 3_655
Al2 N2 1.921(3) .
Al2 N3 2.200(3) 3_655
Al2 N3 2.200(3) .
Al2 C3 1.952(6) .
Al2 C11 2.513(4) .
Al2 C11 2.513(4) 3_655
N1 C7 1.373(5) .
N2 C7 1.366(5) .
N2 C11 1.355(4) .
N3 Al1 1.989(3) 3_655
N3 C11 1.419(5) .
C1 H1A 0.9600 .
C1 H1B 0.9600 .
C1 H1C 0.9600 .
C2 H2A 0.9600 .
C2 H2B 0.9600 .
C2 H2C 0.9600 .
C3 H3A 0.9600 .
C3 H3B 0.9600 .
C3 H3C 0.9600 .
C4 H4A 0.9600 .
C4 H4B 0.9600 .
C4 H4C 0.9600 .
C5 H5A 0.9600 .
C5 H5B 0.9600 .
C5 H5C 0.9600 .
C6 H6A 0.9600 .
C6 H6B 0.9600 .
C6 H6C 0.9600 .
C7 C8 1.398(5) .
C8 H8 0.9300 .
C8 C9 1.358(6) .
C9 H9 0.9300 .
C9 C10 1.395(6) .
C10 H10 0.9300 .
C10 C11 1.372(5) .
C12 H12A 0.9600 .
C12 H12B 0.9600 .
C12 H12C 0.9600 .
C13 H13A 0.9600 .
C13 H13B 0.9600 .
C13 H13C 0.9600 .
C14 H14A 0.9600 .
C14 H14B 0.9600 .
C14 H14C 0.9600 .
